data_7114813
loop_
_publ_author_name
'Adams, Harry'
'Bernad Jr., Pablo L.'
'Hembury, Guy A.'
'Hunter, Christopher A.'
'McCabe, James F.'
'Eggleston, Drake S.'
'Haltiwanger, R. Curtis'
'Livingstone, David J.'
'D. M. Harris, Kenneth'
'Kariuki, Benson M.'

_publ_section_title
;
 Substituent effects on aromatic interactions in the solid state
;
_journal_issue 16
_journal_name_full 'Chemical Communications'
_journal_page_first 1500
_journal_paper_doi 10.1039/b101575n
_journal_year 2001
_chemical_formula_sum 'C23 H33 N3 O'
_chemical_formula_weight 367.52
_chemical_name_systematic
; 
? 
;
_space_group_IT_number 15
_symmetry_cell_setting monoclinic
_symmetry_space_group_name_Hall '-C 2yc'
_symmetry_space_group_name_H-M 'C 1 2/c 1'
_atom_sites_solution_hydrogens geom
_atom_sites_solution_primary direct
_atom_sites_solution_secondary difmap
_audit_creation_method SHELXL-97
_cell_angle_alpha 90.00
_cell_angle_beta 97.25(3)
_cell_angle_gamma 90.00
_cell_formula_units_Z 8
_cell_length_a 15.567(7)
_cell_length_b 19.117(10)
_cell_length_c 15.266(6)
_cell_measurement_temperature 293(2)
_cell_volume 4507(4)
_computing_structure_refinement 'SHELXL-97 (Sheldrick, 1997)'
_computing_structure_solution 'SHELXS-97 (Sheldrick, 1990)'
_diffrn_ambient_temperature 293(2)
_diffrn_measured_fraction_theta_full 0.947
_diffrn_measured_fraction_theta_max 0.947
_diffrn_radiation_monochromator graphite
_diffrn_radiation_source 'fine-focus sealed tube'
_diffrn_radiation_type MoK\a
_diffrn_radiation_wavelength 0.71073
_diffrn_reflns_av_R_equivalents 0.0552
_diffrn_reflns_av_sigmaI/netI 0.0770
_diffrn_reflns_limit_h_max 15
_diffrn_reflns_limit_h_min -1
_diffrn_reflns_limit_k_max 22
_diffrn_reflns_limit_k_min -1
_diffrn_reflns_limit_l_max 18
_diffrn_reflns_limit_l_min -18
_diffrn_reflns_number 4519
_diffrn_reflns_theta_full 25.04
_diffrn_reflns_theta_max 25.04
_diffrn_reflns_theta_min 2.06
_exptl_absorpt_coefficient_mu 0.067
_exptl_absorpt_correction_type none
_exptl_crystal_colour colourless
_exptl_crystal_density_diffrn 1.083
_exptl_crystal_density_method 'not measured'
_exptl_crystal_description needles
_exptl_crystal_F_000 1600
_exptl_crystal_size_max 0.5
_exptl_crystal_size_mid 0.2
_exptl_crystal_size_min 0.2
_refine_diff_density_max 0.378
_refine_diff_density_min -0.293
_refine_diff_density_rms 0.042
_refine_ls_extinction_coef 0.0017(6)
_refine_ls_extinction_expression Fc^*^=kFc[1+0.001xFc^2^\l^3^/sin(2\q)]^-1/4^
_refine_ls_extinction_method SHELXL
_refine_ls_goodness_of_fit_ref 0.989
_refine_ls_hydrogen_treatment mixed
_refine_ls_matrix_type full
_refine_ls_number_parameters 322
_refine_ls_number_reflns 3785
_refine_ls_number_restraints 74
_refine_ls_restrained_S_all 0.985
_refine_ls_R_factor_all 0.2078
_refine_ls_R_factor_gt 0.0977
_refine_ls_shift/su_max 0.000
_refine_ls_shift/su_mean 0.000
_refine_ls_structure_factor_coef Fsqd
_refine_ls_weighting_details 'calc w=1/[\s^2^(Fo^2^)+(0.1235P)^2^+9.2826P] where P=(Fo^2^+2Fc^2^)/3'
_refine_ls_weighting_scheme calc
_refine_ls_wR_factor_gt 0.2459
_refine_ls_wR_factor_ref 0.3308
_reflns_number_gt 1557
_reflns_number_total 3785
_reflns_threshold_expression >2sigma(I)
_cod_data_source_file b101575n.txt
_cod_data_source_block gah16
_cod_depositor_comments
;
The following automatic conversions were performed:

'_symmetry_cell_setting' value 'Monoclinic' changed to 'monoclinic'
according to
/usr/data/users/saulius/automatic-downloads/retrospective/RSC/lib/dictionaries/cif_core.dic
dictionary named 'cif_core.dic' version 2.4.2 from 2011-04-26.

Automatic conversion script
Id: cif_fix_values 2281 2013-09-26 08:29:07Z andrius 
;
_cod_original_sg_symbol_H-M C2/c
_cod_database_code 7114813

loop_
_symmetry_equiv_pos_as_xyz
'x, y, z'
'-x, y, -z+1/2'
'x+1/2, y+1/2, z'
'-x+1/2, y+1/2, -z+1/2'
'-x, -y, -z'
'x, -y, z-1/2'
'-x+1/2, -y+1/2, -z'
'x+1/2, -y+1/2, z-1/2'

loop_
_atom_site_label
_atom_site_type_symbol
_atom_site_fract_x
_atom_site_fract_y
_atom_site_fract_z
_atom_site_U_iso_or_equiv
_atom_site_adp_type
_atom_site_occupancy
_atom_site_symmetry_multiplicity
_atom_site_calc_flag
_atom_site_refinement_flags
_atom_site_disorder_assembly
_atom_site_disorder_group
O1A O 0.7500 0.2500 0.0000 0.230(7) Uani 1.003(8) 2 d SP . 1
O1B O 0.9761(5) 0.2137(4) 0.2243(5) 0.094(3) Uani 0.498(4) 1 d P . 2
N1 N 0.8739(3) 0.2494(2) 0.1300(3) 0.0815(14) Uani 1 1 d . . .
H1A H 0.9167 0.2291 0.1611 0.098 Uiso 0.502(4) 1 calc PR . 1
H1B H 0.8387 0.2358 0.0853 0.098 Uiso 0.498(4) 1 d PR . 2
N2 N 0.8194(4) 0.5315(3) 0.2145(4) 0.122(2) Uani 1 1 d . . .
N3 N 0.8982(4) -0.0808(3) 0.0405(3) 0.1042(17) Uani 1 1 d . . .
C1 C 0.8613(4) 0.3214(3) 0.1524(3) 0.0725(15) Uani 1 1 d . . .
C2 C 0.9122(4) 0.3731(3) 0.1214(3) 0.0828(17) Uani 1 1 d . . .
C3 C 0.8982(5) 0.4425(3) 0.1431(4) 0.0917(18) Uani 1 1 d . . .
H3A H 0.9331 0.4770 0.1234 0.110 Uiso 1 1 calc R . .
C4 C 0.8324(5) 0.4620(3) 0.1945(4) 0.0922(18) Uani 1 1 d . . .
C5 C 0.7834(4) 0.4082(3) 0.2241(4) 0.0921(18) Uani 1 1 d . . .
H5A H 0.7401 0.4193 0.2585 0.110 Uiso 1 1 calc R . .
C6 C 0.7968(4) 0.3379(3) 0.2040(4) 0.0776(16) Uani 1 1 d . . .
C7A C 0.8333(8) 0.2124(7) 0.0738(7) 0.093(5) Uani 0.502(4) 1 d P . 1
C7B C 0.9235(6) 0.2012(6) 0.1606(6) 0.072(3) Uani 0.498(4) 1 d P . 2
C8A C 0.8544(8) 0.1334(6) 0.0645(7) 0.061(2) Uani 0.502(4) 1 d PDU . 1
C8B C 0.9129(8) 0.1279(6) 0.1205(8) 0.062(2) Uani 0.498(4) 1 d PDU . 2
C9A C 0.9270(11) 0.1062(6) 0.1155(11) 0.090(2) Uani 0.502(4) 1 d PDU . 1
H9A H 0.9633 0.1351 0.1527 0.107 Uiso 0.502(4) 1 calc PR . 1
C9B C 0.8463(11) 0.1087(7) 0.0532(11) 0.091(2) Uani 0.498(4) 1 d PDU . 2
H9B H 0.8113 0.1439 0.0263 0.109 Uiso 0.498(4) 1 calc PR . 2
C10A C 0.9445(10) 0.0353(5) 0.1099(9) 0.090(2) Uani 0.502(4) 1 d PDU . 1
H10A H 0.9927 0.0174 0.1449 0.108 Uiso 0.502(4) 1 calc PR . 1
C10B C 0.8296(11) 0.0392(6) 0.0241(10) 0.092(2) Uani 0.498(4) 1 d PDU . 2
H10B H 0.7797 0.0270 -0.0128 0.110 Uiso 0.498(4) 1 calc PR . 2
C11 C 0.8937(4) -0.0104(3) 0.0548(3) 0.0831(16) Uani 1 1 d D . .
C12A C 0.8279(10) 0.0230(6) 0.0000(10) 0.092(3) Uani 0.502(4) 1 d PDU . 1
H12A H 0.7984 -0.0039 -0.0448 0.111 Uiso 0.502(4) 1 calc PR . 1
C12B C 0.9618(9) 0.0080(5) 0.1218(9) 0.090(2) Uani 0.498(4) 1 d PDU . 2
H12B H 1.0005 -0.0266 0.1443 0.108 Uiso 0.498(4) 1 calc PR . 2
C13A C 0.8016(7) 0.0923(4) 0.0049(6) 0.081(3) Uani 0.502(4) 1 d PD . 1
H13A H 0.7525 0.1098 -0.0290 0.097 Uiso 0.502(4) 1 calc PR . 1
C13B C 0.9734(8) 0.0768(4) 0.1557(7) 0.084(3) Uani 0.498(4) 1 d PD . 2
H13B H 1.0187 0.0880 0.1992 0.100 Uiso 0.498(4) 1 calc PR . 2
C14 C 0.9817(4) 0.3548(3) 0.0620(4) 0.0964(19) Uani 1 1 d . . .
H14A H 1.0025 0.3075 0.0777 0.116 Uiso 1 1 calc R . .
C15 C 0.9401(5) 0.3530(5) -0.0355(4) 0.145(3) Uani 1 1 d . . .
H15A H 0.8901 0.3232 -0.0410 0.218 Uiso 1 1 calc R . .
H15B H 0.9813 0.3353 -0.0717 0.218 Uiso 1 1 calc R . .
H15C H 0.9230 0.3995 -0.0542 0.218 Uiso 1 1 calc R . .
C16 C 1.0595(5) 0.4029(4) 0.0717(5) 0.129(3) Uani 1 1 d . . .
H16A H 1.0815 0.4073 0.1331 0.194 Uiso 1 1 calc R . .
H16B H 1.0427 0.4481 0.0481 0.194 Uiso 1 1 calc R . .
H16C H 1.1036 0.3837 0.0401 0.194 Uiso 1 1 calc R . .
C17 C 0.7395(4) 0.2822(3) 0.2395(4) 0.0899(18) Uani 1 1 d . . .
H17A H 0.7518 0.2401 0.2067 0.108 Uiso 1 1 calc R A 1
C18 C 0.6458(5) 0.2939(4) 0.2126(5) 0.139(3) Uani 1 1 d . . .
H18A H 0.6280 0.3358 0.2399 0.209 Uiso 1 1 calc R . .
H18B H 0.6137 0.2548 0.2309 0.209 Uiso 1 1 calc R . .
H18C H 0.6350 0.2985 0.1496 0.209 Uiso 1 1 calc R . .
C19A C 0.774(4) 0.266(3) 0.329(4) 0.129(12) Uani 0.502(4) 1 d PU . 1
H19A H 0.8354 0.2593 0.3326 0.193 Uiso 0.502(4) 1 calc PR . 1
H19B H 0.7477 0.2233 0.3466 0.193 Uiso 0.502(4) 1 calc PR . 1
H19C H 0.7614 0.3032 0.3671 0.193 Uiso 0.502(4) 1 calc PR . 1
C19B C 0.746(4) 0.285(3) 0.348(4) 0.128(12) Uani 0.498(4) 1 d PU . 2
H19D H 0.8047 0.2769 0.3729 0.191 Uiso 0.498(4) 1 calc PR . 2
H19E H 0.7096 0.2486 0.3674 0.191 Uiso 0.498(4) 1 calc PR . 2
H19F H 0.7268 0.3294 0.3658 0.191 Uiso 0.498(4) 1 calc PR . 2
C20 C 0.7571(7) 0.5487(4) 0.2723(6) 0.156(4) Uani 1 1 d . . .
H20A H 0.7698 0.5232 0.3266 0.235 Uiso 1 1 calc R . .
H20B H 0.7002 0.5366 0.2448 0.235 Uiso 1 1 calc R . .
H20C H 0.7595 0.5980 0.2845 0.235 Uiso 1 1 calc R . .
C21 C 0.8769(5) 0.5842(3) 0.1939(6) 0.141(3) Uani 1 1 d . . .
H21A H 0.8579 0.6286 0.2137 0.212 Uiso 1 1 calc R . .
H21B H 0.8779 0.5857 0.1311 0.212 Uiso 1 1 calc R . .
H21C H 0.9340 0.5744 0.2228 0.212 Uiso 1 1 calc R . .
C22 C 0.9683(5) -0.1214(4) 0.0822(5) 0.138(3) Uani 1 1 d . . .
H22A H 0.9649 -0.1679 0.0582 0.206 Uiso 1 1 calc R . .
H22B H 0.9652 -0.1234 0.1445 0.206 Uiso 1 1 calc R . .
H22C H 1.0221 -0.1003 0.0719 0.206 Uiso 1 1 calc R . .
C23 C 0.8412(6) -0.1132(4) -0.0290(5) 0.163(4) Uani 1 1 d . . .
H23A H 0.8584 -0.1610 -0.0356 0.244 Uiso 1 1 calc R . .
H23B H 0.8440 -0.0885 -0.0833 0.244 Uiso 1 1 calc R . .
H23C H 0.7829 -0.1119 -0.0146 0.244 Uiso 1 1 calc R . .

loop_
_atom_site_aniso_label
_atom_site_aniso_U_11
_atom_site_aniso_U_22
_atom_site_aniso_U_33
_atom_site_aniso_U_23
_atom_site_aniso_U_13
_atom_site_aniso_U_12
O1A 0.303(13) 0.174(8) 0.250(12) -0.144(9) 0.176(11) -0.132(9)
O1B 0.108(7) 0.076(5) 0.082(6) -0.004(4) -0.044(4) 0.012(4)
N1 0.093(3) 0.078(3) 0.065(3) -0.005(2) -0.023(3) 0.009(3)
N2 0.191(6) 0.057(3) 0.130(5) -0.006(3) 0.065(5) 0.005(4)
N3 0.134(5) 0.069(3) 0.103(4) -0.006(3) -0.010(3) 0.014(3)
C1 0.091(4) 0.060(3) 0.061(3) -0.001(3) -0.014(3) 0.008(3)
C2 0.112(5) 0.065(4) 0.067(3) 0.004(3) -0.004(3) 0.008(3)
C3 0.120(5) 0.071(4) 0.083(4) 0.007(3) 0.011(4) -0.005(3)
C4 0.127(5) 0.076(4) 0.076(4) 0.004(3) 0.019(4) 0.005(4)
C5 0.121(5) 0.078(4) 0.079(4) -0.007(3) 0.019(4) -0.003(4)
C6 0.094(4) 0.066(4) 0.069(3) 0.005(3) -0.005(3) 0.003(3)
C7A 0.076(8) 0.137(12) 0.054(6) 0.033(7) -0.036(6) 0.011(8)
C7B 0.059(6) 0.098(8) 0.052(6) 0.017(5) -0.021(5) 0.020(6)
C8A 0.058(5) 0.082(6) 0.037(4) 0.003(5) -0.016(3) 0.007(5)
C8B 0.058(5) 0.084(6) 0.037(4) 0.002(5) -0.017(3) 0.005(5)
C9A 0.116(5) 0.072(4) 0.082(5) -0.001(4) 0.019(4) 0.022(4)
C9B 0.116(5) 0.076(4) 0.082(5) 0.002(4) 0.021(4) 0.028(4)
C10A 0.118(5) 0.071(5) 0.084(4) -0.005(5) 0.019(4) 0.017(5)
C10B 0.119(4) 0.075(4) 0.085(5) 0.003(4) 0.024(4) 0.034(4)
C11 0.105(4) 0.074(4) 0.070(3) -0.008(3) 0.010(3) -0.002(3)
C12A 0.120(5) 0.075(5) 0.086(6) 0.002(4) 0.026(5) 0.036(5)
C12B 0.120(6) 0.067(5) 0.085(5) -0.005(5) 0.018(4) 0.016(5)
C13A 0.091(8) 0.094(8) 0.049(6) 0.006(5) -0.028(5) -0.006(7)
C13B 0.101(9) 0.075(8) 0.070(7) -0.003(6) -0.010(6) 0.018(7)
C14 0.104(5) 0.092(4) 0.098(5) 0.002(3) 0.028(4) 0.013(4)
C15 0.160(7) 0.196(8) 0.085(5) -0.037(5) 0.034(5) -0.046(6)
C16 0.099(5) 0.169(7) 0.119(6) -0.001(5) 0.013(4) 0.008(5)
C17 0.103(5) 0.083(4) 0.081(4) -0.003(3) 0.000(3) -0.003(4)
C18 0.122(6) 0.138(6) 0.157(7) 0.028(5) 0.018(5) 0.004(5)
C19A 0.18(3) 0.13(3) 0.08(2) 0.028(15) 0.000(16) -0.03(2)
C19B 0.18(3) 0.13(3) 0.07(2) 0.027(15) 0.002(16) -0.03(2)
C20 0.243(10) 0.088(5) 0.161(7) -0.015(5) 0.109(8) 0.025(6)
C21 0.171(8) 0.069(4) 0.183(8) -0.025(5) 0.020(6) -0.005(5)
C22 0.153(7) 0.117(6) 0.148(7) 0.042(5) 0.041(6) 0.044(5)
C23 0.214(9) 0.129(7) 0.137(7) -0.042(5) -0.010(7) -0.045(6)

loop_
_atom_type_symbol
_atom_type_description
_atom_type_scat_dispersion_real
_atom_type_scat_dispersion_imag
_atom_type_scat_source
C C 0.0033 0.0016 'International Tables Vol C Tables 4.2.6.8 and 6.1.1.4'
H H 0.0000 0.0000 'International Tables Vol C Tables 4.2.6.8 and 6.1.1.4'
N N 0.0061 0.0033 'International Tables Vol C Tables 4.2.6.8 and 6.1.1.4'
O O 0.0106 0.0060 'International Tables Vol C Tables 4.2.6.8 and 6.1.1.4'

loop_
_geom_angle_atom_site_label_1
_geom_angle_atom_site_label_2
_geom_angle_atom_site_label_3
_geom_angle
_geom_angle_site_symmetry_1
C7A O1A C7A 180.0(9) 7_655
O1B O1B C7B 168.0(8) 2_755
C7B N1 C7A 94.4(8) .
C7B N1 C1 135.3(6) .
C7A N1 C1 130.3(7) .
C4 N2 C21 121.5(6) .
C4 N2 C20 119.2(6) .
C21 N2 C20 118.1(6) .
C11 N3 C22 121.2(6) .
C11 N3 C23 120.3(6) .
C22 N3 C23 117.6(6) .
C6 C1 C2 121.2(5) .
C6 C1 N1 118.8(5) .
C2 C1 N1 120.0(5) .
C3 C2 C1 119.0(6) .
C3 C2 C14 120.1(6) .
C1 C2 C14 120.9(5) .
C2 C3 C4 122.0(6) .
N2 C4 C5 122.5(6) .
N2 C4 C3 120.8(6) .
C5 C4 C3 116.7(6) .
C4 C5 C6 122.4(6) .
C1 C6 C5 118.8(5) .
C1 C6 C17 122.6(5) .
C5 C6 C17 118.7(6) .
N1 C7A C8A 121.8(8) .
N1 C7A O1A 119.1(10) .
C8A C7A O1A 119.1(8) .
O1B C7B N1 118.4(10) .
O1B C7B C8B 121.9(8) .
N1 C7B C8B 119.6(7) .
C9A C8A C13A 121.8(12) .
C9A C8A C7A 118.6(8) .
C13A C8A C7A 119.5(9) .
C13B C8B C9B 119.3(12) .
C13B C8B C7B 116.5(8) .
C9B C8B C7B 124.2(9) .
C8A C9A C10A 118.8(12) .
C8B C9B C10B 124.2(12) .
C11 C10A C9A 123.5(10) .
C11 C10B C9B 115.6(11) .
N3 C11 C10B 131.0(7) .
N3 C11 C12B 108.1(6) .
C10B C11 C12B 120.2(8) .
N3 C11 C10A 132.8(6) .
C10B C11 C10A 95.9(8) .
C12B C11 C10A 24.8(6) .
N3 C11 C12A 113.8(7) .
C10B C11 C12A 19.7(9) .
C12B C11 C12A 138.1(8) .
C10A C11 C12A 113.2(9) .
C13A C12A C11 127.1(11) .
C13B C12B C11 122.8(9) .
C8A C13A C12A 114.8(11) .
C8B C13B C12B 117.0(10) .
C16 C14 C2 114.7(5) .
C16 C14 C15 109.9(6) .
C2 C14 C15 109.4(5) .
C19A C17 C18 122(2) .
C19A C17 C6 109(3) .
C18 C17 C6 113.3(5) .
C19A C17 C19B 24(3) .
C18 C17 C19B 102(2) .
C6 C17 C19B 112(2) .

loop_
_geom_bond_atom_site_label_1
_geom_bond_atom_site_label_2
_geom_bond_distance
_geom_bond_site_symmetry_2
O1A C7A 1.760(9) 7_655
O1A C7A 1.760(9) .
O1B O1B 1.012(12) 2_755
O1B C7B 1.213(10) .
N1 C7B 1.253(10) .
N1 C7A 1.226(12) .
N1 C1 1.437(6) .
N2 C4 1.383(7) .
N2 C21 1.410(8) .
N2 C20 1.431(9) .
N3 C11 1.366(7) .
N3 C22 1.422(8) .
N3 C23 1.437(8) .
C1 C6 1.388(7) .
C1 C2 1.387(7) .
C2 C3 1.391(7) .
C2 C14 1.537(8) .
C3 C4 1.416(8) .
C4 C5 1.390(8) .
C5 C6 1.400(7) .
C6 C17 1.531(8) .
C7A C8A 1.555(17) .
C7B C8B 1.531(15) .
C8A C9A 1.390(6) .
C8A C13A 1.390(6) .
C8B C13B 1.414(6) .
C8B C9B 1.412(6) .
C9A C10A 1.388(6) .
C9B C10B 1.413(6) .
C10A C11 1.388(6) .
C10B C11 1.413(6) .
C11 C12B 1.421(6) .
C11 C12A 1.394(6) .
C12A C13A 1.392(6) .
C12B C13B 1.418(6) .
C14 C16 1.513(9) .
C14 C15 1.546(8) .
C17 C19A 1.44(6) .
C17 C18 1.482(8) .
C17 C19B 1.64(5) .

loop_
_geom_torsion_atom_site_label_1
_geom_torsion_atom_site_label_2
_geom_torsion_atom_site_label_3
_geom_torsion_atom_site_label_4
_geom_torsion
_geom_torsion_site_symmetry_1
C7B N1 C1 C6 -96.4(10) .
C7A N1 C1 C6 78.9(10) .
C7B N1 C1 C2 84.7(10) .
C7A N1 C1 C2 -100.0(10) .
C6 C1 C2 C3 0.4(8) .
N1 C1 C2 C3 179.3(5) .
C6 C1 C2 C14 -178.1(5) .
N1 C1 C2 C14 0.8(7) .
C1 C2 C3 C4 -1.3(8) .
C14 C2 C3 C4 177.2(5) .
C21 N2 C4 C5 171.5(7) .
C20 N2 C4 C5 4.1(10) .
C21 N2 C4 C3 -7.6(10) .
C20 N2 C4 C3 -175.0(7) .
C2 C3 C4 N2 -179.4(6) .
C2 C3 C4 C5 1.4(9) .
N2 C4 C5 C6 -179.8(6) .
C3 C4 C5 C6 -0.6(9) .
C2 C1 C6 C5 0.3(8) .
N1 C1 C6 C5 -178.6(5) .
C2 C1 C6 C17 -179.9(5) .
N1 C1 C6 C17 1.2(7) .
C4 C5 C6 C1 -0.2(8) .
C4 C5 C6 C17 -180.0(5) .
C7B N1 C7A C8A 0.8(13) .
C1 N1 C7A C8A -175.9(9) .
C7B N1 C7A O1A -178.0(9) .
C1 N1 C7A O1A 5.3(15) .
C7A O1A C7A N1 -170(100) 7_655
C7A O1A C7A C8A 11(100) 7_655
O1B O1B C7B N1 -178(7) 2_755
O1B O1B C7B C8B 6(8) 2_755
C7A N1 C7B O1B -176.8(11) .
C1 N1 C7B O1B -0.4(16) .
C7A N1 C7B C8B -0.3(13) .
C1 N1 C7B C8B 176.1(9) .
N1 C7A C8A C9A -7(2) .
O1A C7A C8A C9A 172.0(15) .
N1 C7A C8A C13A 174.3(11) .
O1A C7A C8A C13A -6.9(17) .
O1B C7B C8B C13B -6.2(19) .
N1 C7B C8B C13B 177.4(10) .
O1B C7B C8B C9B 172.4(17) .
N1 C7B C8B C9B -4(2) .
C13A C8A C9A C10A -3(3) .
C7A C8A C9A C10A 177.7(15) .
C13B C8B C9B C10B 7(3) .
C7B C8B C9B C10B -171.4(16) .
C8A C9A C10A C11 1(3) .
C8B C9B C10B C11 -11(3) .
C22 N3 C11 C10B -177.0(12) .
C23 N3 C11 C10B 14.4(15) .
C22 N3 C11 C12B -6.5(11) .
C23 N3 C11 C12B -175.0(9) .
C22 N3 C11 C10A -4.4(15) .
C23 N3 C11 C10A -172.9(12) .
C22 N3 C11 C12A 171.5(10) .
C23 N3 C11 C12A 3.0(12) .
C9B C10B C11 N3 179.5(13) .
C9B C10B C11 C12B 10(2) .
C9B C10B C11 C10A 5(2) .
C9B C10B C11 C12A -148(6) .
C9A C10A C11 N3 -178.7(14) .
C9A C10A C11 C10B -4(2) .
C9A C10A C11 C12B -174(5) .
C9A C10A C11 C12A 5(2) .
N3 C11 C12A C13A 172.8(15) .
C10B C11 C12A C13A 19(3) .
C12B C11 C12A C13A -10(3) .
C10A C11 C12A C13A -10(2) .
N3 C11 C12B C13B -176.9(13) .
C10B C11 C12B C13B -5(2) .
C10A C11 C12B C13B 7(2) .
C12A C11 C12B C13B 6(3) .
C9A C8A C13A C12A -1(2) .
C7A C8A C13A C12A 178.1(15) .
C11 C12A C13A C8A 8(2) .
C9B C8B C13B C12B -1(2) .
C7B C8B C13B C12B 177.3(14) .
C11 C12B C13B C8B 1(2) .
C3 C2 C14 C16 32.3(8) .
C1 C2 C14 C16 -149.2(6) .
C3 C2 C14 C15 -91.7(7) .
C1 C2 C14 C15 86.8(7) .
C1 C6 C17 C19A 97.5(18) .
C5 C6 C17 C19A -82.7(18) .
C1 C6 C17 C18 -123.0(6) .
C5 C6 C17 C18 56.7(7) .
C1 C6 C17 C19B 122(2) .
C5 C6 C17 C19B -58(2) .
